data_9000006
loop_
_publ_author_name
'Huggins, M. L.'
'Frank, G. O.'

_publ_section_title
;
 The crystal structure of potassium dithionate, K2S2O6
 Note: coordinates revised according to Am Min 18 (1933) 455-457
;
_journal_name_full 'American Mineralogist'
_journal_page_first 580
_journal_page_last 591
_journal_volume 16
_journal_year 1931
_chemical_formula_structural K2S2O6
_chemical_formula_sum 'K2 O6 S2'
_chemical_name_common 'Potassium dithionate'
_space_group_IT_number 150
_symmetry_space_group_name_Hall 'P 3 2"'
_symmetry_space_group_name_H-M 'P 3 2 1'
_cell_angle_alpha 90
_cell_angle_beta 90
_cell_angle_gamma 120
_cell_length_a 9.82
_cell_length_b 9.82
_cell_length_c 6.36
_cell_formula_units_Z 3
_cell_volume 531.142
_database_code_amcsd 0000009
_exptl_crystal_density_diffrn 2.235
_cod_original_formula_sum 'S K O3'
_cod_database_code 9000006
_amcsd_formula_title K2S2O6

loop_
_space_group_symop_operation_xyz
x,y,z
y,x,-z
-y,x-y,z
-x,-x+y,-z
-x+y,-x,z
x-y,-y,-z

loop_
_atom_site_label
_atom_site_fract_x
_atom_site_fract_y
_atom_site_fract_z
S1 0.00000 0.00000 0.16000
S2 0.33333 0.66667 0.59000
S3 0.33333 0.66667 0.27000
K1 0.37500 0.37500 0.00000
K2 0.69000 0.69000 0.50000
O1 0.16500 0.11000 0.23000
O2 0.61500 0.17000 0.34000
O3 0.50500 0.21000 0.80000

loop_
_cod_related_entry_id
_cod_related_entry_database
_cod_related_entry_code
1 AMCSD 0000009
